data_4314451
loop_
_publ_author_name
'Alexander E. J. Broomsgrove'
'David A. Addy'
'Angela Di Paolo'
'Ian R. Morgan'
'Christopher Bresner'
'Victoria Chislett'
'Ian A. Fallis'
'Amber L. Thompson'
'Dragoslav Vidovic'
'Simon Aldridge'

_publ_contact_author 'Simon Aldridge'
_publ_section_title
;
 Evaluation of Electronics, Electrostatics and Hydrogen Bond Cooperativity
 in the Binding of Cyanide and Fluoride by Lewis Acidic Ferrocenylboranes
;
_journal_name_full 'Inorganic Chemistry'
_journal_page_first 157
_journal_page_last 173
_journal_paper_doi 10.1021/ic901673u
_journal_volume 49
_journal_year 2010
_chemical_formula_moiety 'C29 H31 B Fe N, C16 H36 N, C H Cl3'
_chemical_formula_sum 'C46 H68 B Cl3 Fe N2'
_chemical_formula_weight 822.03
_chemical_melting_point ?
_space_group_IT_number 14
_symmetry_cell_setting monoclinic
_symmetry_space_group_name_Hall '-P 2ybc'
_symmetry_space_group_name_H-M 'P 1 21/c 1'
_atom_sites_solution_hydrogens geom
_atom_sites_solution_primary direct
_atom_sites_solution_secondary difmap
_cell_angle_alpha 90.00
_cell_angle_beta 92.344(1)
_cell_angle_gamma 90.00
_cell_formula_units_Z 4
_cell_length_a 11.9509(2)
_cell_length_b 17.2939(2)
_cell_length_c 21.5289(4)
_cell_measurement_reflns_used 47094
_cell_measurement_temperature 150(2)
_cell_measurement_theta_max 27.485
_cell_measurement_theta_min 5.097
_cell_volume 4445.82(12)
_computing_cell_refinement 'HKL Scalepack (Otwinowski & Minor 1997)'
_computing_data_collection 'Collect (Nonius BV, 1997-2000)'
_computing_data_reduction 'HKL Denzo and Scalepack (Otwinowski & Minor 1997)'
_computing_molecular_graphics 'Bruker SHELXTL'
_computing_publication_material 'Bruker SHELXTL'
_computing_structure_refinement 'SHELXL-97 (Sheldrick, 1997)'
_computing_structure_solution 'SHELXS-97 (Sheldrick, 1997)'
_diffrn_ambient_temperature 150(2)
_diffrn_detector_area_resol_mean 9
_diffrn_measured_fraction_theta_full 0.989
_diffrn_measured_fraction_theta_max 0.979
_diffrn_measurement_device_type KappaCCD
_diffrn_measurement_method CCD
_diffrn_radiation_monochromator graphite
_diffrn_radiation_source 'fine-focus sealed tube'
_diffrn_radiation_type MoK\a
_diffrn_radiation_wavelength 0.71073
_diffrn_reflns_av_R_equivalents 0.0778
_diffrn_reflns_av_sigmaI/netI 0.0791
_diffrn_reflns_limit_h_max 15
_diffrn_reflns_limit_h_min -15
_diffrn_reflns_limit_k_max 20
_diffrn_reflns_limit_k_min -22
_diffrn_reflns_limit_l_max 27
_diffrn_reflns_limit_l_min -25
_diffrn_reflns_number 38935
_diffrn_reflns_theta_full 25.00
_diffrn_reflns_theta_max 27.46
_diffrn_reflns_theta_min 5.11
_exptl_absorpt_coefficient_mu 0.553
_exptl_absorpt_correction_T_max 0.935
_exptl_absorpt_correction_T_min 0.680
_exptl_absorpt_correction_type integration
_exptl_absorpt_process_details
;
Gaussian integration (Coppens, 1970)
;
_exptl_crystal_colour clear_pale_orange
_exptl_crystal_density_diffrn 1.228
_exptl_crystal_density_meas ?
_exptl_crystal_density_method 'not measured'
_exptl_crystal_description plate
_exptl_crystal_F_000 1760
_exptl_crystal_size_max 0.60
_exptl_crystal_size_mid 0.20
_exptl_crystal_size_min 0.06
_refine_diff_density_max 0.511
_refine_diff_density_min -0.457
_refine_diff_density_rms 0.057
_refine_ls_extinction_method none
_refine_ls_goodness_of_fit_ref 1.023
_refine_ls_hydrogen_treatment constr
_refine_ls_matrix_type full
_refine_ls_number_parameters 474
_refine_ls_number_reflns 9981
_refine_ls_number_restraints 45
_refine_ls_restrained_S_all 1.021
_refine_ls_R_factor_all 0.1075
_refine_ls_R_factor_gt 0.0528
_refine_ls_shift/su_max 0.001
_refine_ls_shift/su_mean 0.000
_refine_ls_structure_factor_coef Fsqd
_refine_ls_weighting_details 'calc w=1/[\s^2^(Fo^2^)+(0.0482P)^2^+2.3982P] where P=(Fo^2^+2Fc^2^)/3'
_refine_ls_weighting_scheme calc
_refine_ls_wR_factor_gt 0.1115
_refine_ls_wR_factor_ref 0.1320
_reflns_number_gt 6155
_reflns_number_total 9981
_reflns_threshold_expression >2sigma(I)
_cod_data_source_file ic901673u_si_002_08.cif
_cod_data_source_block '[nBu4N]+[1.CN]-'
_cod_depositor_comments
;
The following automatic conversions were performed:
'_symmetry_cell_setting' value 'Monoclinic' changed to 'monoclinic'
according to '/home/adriana/struct/CIF-dictionaries/cif_core.dic'
dictionary named 'cif_core.dic' version 2.4.1 from 2010-06-29.

Automatic conversion script
Id: cif_fix_enum 1555 2011-01-17 13:19:09Z saulius 

The following automatic conversions were performed:

'_chemical_melting_point' value 'not measured' was changed to '?' -
the value is undefined or not given.

Automatic conversion script
Id: cif_fix_values 1569 2011-02-09 13:29:24Z adriana 

The following automatic conversions were performed:

'_exptl_crystal_density_meas' value 'not measured' was changed to '?'
- the value is perceived as not measured.

Automatic conversion script
Id: cif_fix_values 3008 2015-01-20 13:52:24Z robertas 
;
_cod_database_code 4314451

loop_
_symmetry_equiv_pos_as_xyz
'x, y, z'
'-x, y+1/2, -z+1/2'
'-x, -y, -z'
'x, -y-1/2, z-1/2'

loop_
_atom_site_label
_atom_site_type_symbol
_atom_site_fract_x
_atom_site_fract_y
_atom_site_fract_z
_atom_site_U_iso_or_equiv
_atom_site_adp_type
_atom_site_occupancy
_atom_site_symmetry_multiplicity
_atom_site_calc_flag
_atom_site_refinement_flags
_atom_site_disorder_assembly
_atom_site_disorder_group
Fe1 Fe 0.5347(4) 0.3075(3) 0.0179(3) 0.0260(7) Uani 0.50 1 d PD A 1
Fe1A Fe 0.5347(4) 0.2975(3) 0.0250(3) 0.0287(8) Uani 0.50 1 d PD A 2
C1 C 0.6924(2) 0.35201(13) 0.04485(11) 0.0263(5) Uani 1 1 d . . .
C2 C 0.6163(2) 0.40623(14) 0.01541(12) 0.0329(6) Uani 1 1 d . A .
H2 H 0.5928 0.4533 0.0335 0.039 Uiso 1 1 calc R B 1
C3 C 0.5812(2) 0.37950(15) -0.04448(13) 0.0389(7) Uani 1 1 d . . .
H3 H 0.5320 0.4056 -0.0733 0.047 Uiso 1 1 calc R A 1
C4 C 0.6325(2) 0.30693(15) -0.05368(12) 0.0342(6) Uani 1 1 d . A .
H4 H 0.6246 0.2755 -0.0898 0.041 Uiso 1 1 calc R C 1
C5 C 0.6981(2) 0.28972(13) 0.00112(12) 0.0284(5) Uani 1 1 d . A .
H5 H 0.7399 0.2435 0.0078 0.034 Uiso 1 1 calc R D 1
C6 C 0.4749(4) 0.2287(2) 0.07933(18) 0.0427(17) Uiso 0.50 1 d PGD A 1
H6 H 0.5187 0.1972 0.1071 0.051 Uiso 0.50 1 calc PR A 1
C7 C 0.4394(4) 0.20904(18) 0.01759(19) 0.0278(11) Uiso 0.50 1 d PGD A 1
H7 H 0.4553 0.1621 -0.0032 0.033 Uiso 0.50 1 calc PR A 1
C8 C 0.3760(3) 0.2719(2) -0.00765(15) 0.0301(12) Uiso 0.50 1 d PGD A 1
H8 H 0.3421 0.2743 -0.0483 0.036 Uiso 0.50 1 calc PR A 1
C9 C 0.3723(3) 0.3304(2) 0.03849(19) 0.0314(13) Uiso 0.50 1 d PGD A 1
H9 H 0.3355 0.3789 0.0342 0.038 Uiso 0.50 1 calc PR A 1
C10 C 0.4335(4) 0.3037(3) 0.09225(16) 0.034(2) Uiso 0.50 1 d PGD A 1
H10 H 0.4447 0.3312 0.1302 0.040 Uiso 0.50 1 calc PR A 1
C6A C 0.4928(4) 0.2216(2) 0.09348(18) 0.0350(14) Uiso 0.50 1 d PGD A 2
H6A H 0.5425 0.1997 0.1243 0.042 Uiso 0.50 1 calc PR A 2
C7A C 0.4659(4) 0.1898(2) 0.0339(2) 0.0377(14) Uiso 0.50 1 d PGD A 2
H7A H 0.4943 0.1429 0.0179 0.045 Uiso 0.50 1 calc PR A 2
C8A C 0.3889(3) 0.2404(3) 0.00258(16) 0.0355(13) Uiso 0.50 1 d PGD A 2
H8A H 0.3569 0.2333 -0.0381 0.043 Uiso 0.50 1 calc PR A 2
C9A C 0.3683(3) 0.3034(2) 0.0428(2) 0.0377(14) Uiso 0.50 1 d PGD A 2
H9A H 0.3200 0.3459 0.0337 0.045 Uiso 0.50 1 calc PR A 2
C10A C 0.4325(4) 0.2918(2) 0.09894(17) 0.038(2) Uiso 0.50 1 d PGD A 2
H10A H 0.4347 0.3252 0.1340 0.045 Uiso 0.50 1 calc PR A 2
C11 C 0.8964(2) 0.38447(12) 0.11226(12) 0.0268(5) Uani 1 1 d . . .
C12 C 0.9611(2) 0.39808(12) 0.05983(12) 0.0285(6) Uani 1 1 d . A .
C13 C 1.0731(2) 0.42135(13) 0.06655(13) 0.0332(6) Uani 1 1 d . . .
H13A H 1.1142 0.4289 0.0302 0.040 Uiso 1 1 calc R A .
C14 C 1.1264(2) 0.43383(13) 0.12422(14) 0.0366(7) Uani 1 1 d . A .
C15 C 1.0646(2) 0.41789(13) 0.17556(13) 0.0354(7) Uani 1 1 d . . .
H15A H 1.0994 0.4241 0.2157 0.042 Uiso 1 1 calc R A .
C16 C 0.9538(2) 0.39323(12) 0.17116(12) 0.0298(6) Uani 1 1 d . A .
C17 C 0.9155(2) 0.39168(14) -0.00671(12) 0.0322(6) Uani 1 1 d . . .
H17A H 0.9711 0.4116 -0.0349 0.048 Uiso 1 1 calc R A .
H17B H 0.8465 0.4220 -0.0117 0.048 Uiso 1 1 calc R . .
H17C H 0.8996 0.3374 -0.0165 0.048 Uiso 1 1 calc R . .
C18 C 1.2443(2) 0.46533(16) 0.13118(17) 0.0486(8) Uani 1 1 d . . .
H18A H 1.2470 0.5064 0.1626 0.073 Uiso 1 1 calc R A .
H18B H 1.2667 0.4864 0.0913 0.073 Uiso 1 1 calc R . .
H18C H 1.2957 0.4237 0.1442 0.073 Uiso 1 1 calc R . .
C19 C 0.8997(2) 0.37810(15) 0.23223(12) 0.0369(6) Uani 1 1 d . . .
H19A H 0.9562 0.3826 0.2664 0.055 Uiso 1 1 calc R A .
H19B H 0.8678 0.3259 0.2319 0.055 Uiso 1 1 calc R . .
H19C H 0.8402 0.4160 0.2380 0.055 Uiso 1 1 calc R . .
C20 C 0.7695(2) 0.27115(14) 0.13454(11) 0.0276(5) Uani 1 1 d . . .
C21 C 0.6888(2) 0.42074(13) 0.15525(11) 0.0260(5) Uani 1 1 d . . .
C22 C 0.6927(2) 0.50087(13) 0.14065(11) 0.0268(5) Uani 1 1 d . A .
C23 C 0.6216(2) 0.55336(14) 0.16889(12) 0.0310(6) Uani 1 1 d . . .
H23A H 0.6250 0.6063 0.1574 0.037 Uiso 1 1 calc R A .
C24 C 0.5469(2) 0.53143(14) 0.21263(13) 0.0334(6) Uani 1 1 d . A .
C25 C 0.5472(2) 0.45393(15) 0.22966(12) 0.0341(6) Uani 1 1 d . . .
H25A H 0.4985 0.4373 0.2608 0.041 Uiso 1 1 calc R A .
C26 C 0.6168(2) 0.39971(13) 0.20255(12) 0.0293(6) Uani 1 1 d . A .
C27 C 0.7709(2) 0.53500(13) 0.09463(12) 0.0329(6) Uani 1 1 d . . .
H27A H 0.7468 0.5877 0.0840 0.049 Uiso 1 1 calc R A .
H27B H 0.7695 0.5032 0.0570 0.049 Uiso 1 1 calc R . .
H27C H 0.8472 0.5363 0.1131 0.049 Uiso 1 1 calc R . .
C28 C 0.4666(2) 0.58853(17) 0.24026(15) 0.0468(8) Uani 1 1 d . . .
H28A H 0.4680 0.6371 0.2169 0.070 Uiso 1 1 calc R A .
H28B H 0.4892 0.5983 0.2838 0.070 Uiso 1 1 calc R . .
H28C H 0.3906 0.5671 0.2379 0.070 Uiso 1 1 calc R . .
C29 C 0.6105(2) 0.31829(15) 0.22871(13) 0.0387(6) Uani 1 1 d . . .
H29A H 0.5538 0.3165 0.2603 0.058 Uiso 1 1 calc R A .
H29B H 0.6835 0.3038 0.2476 0.058 Uiso 1 1 calc R . .
H29C H 0.5900 0.2821 0.1951 0.058 Uiso 1 1 calc R . .
C30 C 0.8030(2) 0.73071(13) 0.30863(12) 0.0302(6) Uani 1 1 d . . .
H30A H 0.7546 0.7490 0.3418 0.036 Uiso 1 1 calc R . .
H30B H 0.8658 0.7677 0.3060 0.036 Uiso 1 1 calc R . .
C31 C 0.7359(2) 0.73189(15) 0.24746(14) 0.0407(7) Uani 1 1 d . . .
H31A H 0.7822 0.7106 0.2144 0.049 Uiso 1 1 calc R . .
H31B H 0.6695 0.6981 0.2508 0.049 Uiso 1 1 calc R . .
C32 C 0.6981(3) 0.81128(16) 0.22947(14) 0.0471(7) Uani 1 1 d . . .
H32A H 0.7638 0.8462 0.2299 0.057 Uiso 1 1 calc R . .
H32B H 0.6461 0.8306 0.2605 0.057 Uiso 1 1 calc R . .
C33 C 0.6400(3) 0.81333(18) 0.16544(14) 0.0503(8) Uani 1 1 d . . .
H33A H 0.6121 0.8657 0.1568 0.076 Uiso 1 1 calc R . .
H33B H 0.5771 0.7769 0.1641 0.076 Uiso 1 1 calc R . .
H33C H 0.6933 0.7987 0.1341 0.076 Uiso 1 1 calc R . .
C34 C 0.9320(2) 0.66212(14) 0.38259(12) 0.0303(6) Uani 1 1 d . . .
H34A H 0.9903 0.6995 0.3710 0.036 Uiso 1 1 calc R . .
H34B H 0.9696 0.6120 0.3912 0.036 Uiso 1 1 calc R . .
C35 C 0.8813(2) 0.69007(15) 0.44216(12) 0.0337(6) Uani 1 1 d . . .
H35A H 0.8502 0.7427 0.4359 0.040 Uiso 1 1 calc R . .
H35B H 0.8194 0.6553 0.4532 0.040 Uiso 1 1 calc R . .
C36 C 0.9701(2) 0.69127(17) 0.49447(13) 0.0411(7) Uani 1 1 d . . .
H36A H 0.9997 0.6383 0.5010 0.049 Uiso 1 1 calc R . .
H36B H 1.0329 0.7247 0.4824 0.049 Uiso 1 1 calc R . .
C37 C 0.9252(3) 0.7208(2) 0.55483(15) 0.0559(9) Uani 1 1 d . . .
H37A H 0.9848 0.7194 0.5874 0.084 Uiso 1 1 calc R . .
H37B H 0.8629 0.6880 0.5669 0.084 Uiso 1 1 calc R . .
H37C H 0.8988 0.7741 0.5491 0.084 Uiso 1 1 calc R . .
C38 C 0.9134(2) 0.61616(13) 0.27387(12) 0.0299(6) Uani 1 1 d . . .
H38A H 0.9481 0.5671 0.2885 0.036 Uiso 1 1 calc R . .
H38B H 0.8585 0.6034 0.2397 0.036 Uiso 1 1 calc R . .
C39 C 1.0035(2) 0.66698(14) 0.24821(12) 0.0323(6) Uani 1 1 d . . .
H39A H 1.0618 0.6770 0.2812 0.039 Uiso 1 1 calc R . .
H39B H 0.9704 0.7173 0.2354 0.039 Uiso 1 1 calc R . .
C40 C 1.0569(2) 0.62981(16) 0.19297(14) 0.0405(7) Uani 1 1 d . . .
H40A H 1.0811 0.5767 0.2043 0.049 Uiso 1 1 calc R . .
H40B H 1.0006 0.6259 0.1581 0.049 Uiso 1 1 calc R . .
C41 C 1.1570(2) 0.67515(16) 0.17182(14) 0.0403(7) Uani 1 1 d . . .
H41A H 1.1891 0.6489 0.1363 0.060 Uiso 1 1 calc R . .
H41B H 1.2135 0.6786 0.2060 0.060 Uiso 1 1 calc R . .
H41C H 1.1331 0.7273 0.1594 0.060 Uiso 1 1 calc R . .
C42 C 0.7536(2) 0.59940(13) 0.34272(13) 0.0307(6) Uani 1 1 d . . .
H42A H 0.7051 0.5928 0.3047 0.037 Uiso 1 1 calc R . .
H42B H 0.7086 0.6259 0.3739 0.037 Uiso 1 1 calc R . .
C43 C 0.7850(2) 0.51963(14) 0.36753(14) 0.0397(7) Uani 1 1 d . . .
H43A H 0.8197 0.4890 0.3346 0.048 Uiso 1 1 calc R . .
H43B H 0.8402 0.5246 0.4029 0.048 Uiso 1 1 calc R . .
C44 C 0.6810(3) 0.47870(17) 0.38876(15) 0.0489(8) Uani 1 1 d . . .
H44A H 0.6521 0.5065 0.4250 0.059 Uiso 1 1 calc R . .
H44B H 0.6225 0.4804 0.3549 0.059 Uiso 1 1 calc R . .
C45 C 0.7035(4) 0.39541(18) 0.40654(19) 0.0726(11) Uani 1 1 d . . .
H45A H 0.6342 0.3714 0.4198 0.109 Uiso 1 1 calc R . .
H45B H 0.7602 0.3934 0.4407 0.109 Uiso 1 1 calc R . .
H45C H 0.7308 0.3674 0.3706 0.109 Uiso 1 1 calc R . .
B1 B 0.7608(2) 0.36046(14) 0.11203(13) 0.0256(6) Uani 1 1 d . A .
N1 N 0.78407(18) 0.20615(12) 0.14260(11) 0.0362(5) Uani 1 1 d . A .
N2 N 0.85062(16) 0.65178(10) 0.32727(10) 0.0272(5) Uani 1 1 d . . .
C1S C 0.7670(3) 0.03613(16) 0.09983(14) 0.0450(7) Uani 1 1 d . . .
H1SA H 0.7748 0.0937 0.1009 0.054 Uiso 1 1 calc R . .
Cl1S Cl 0.85928(9) -0.00104(6) 0.04557(5) 0.0823(3) Uani 1 1 d . . .
Cl2S Cl 0.80257(9) -0.00003(5) 0.17348(4) 0.0736(3) Uani 1 1 d . . .
Cl3S Cl 0.62852(8) 0.01315(6) 0.07714(5) 0.0748(3) Uani 1 1 d . . .

loop_
_atom_site_aniso_label
_atom_site_aniso_U_11
_atom_site_aniso_U_22
_atom_site_aniso_U_33
_atom_site_aniso_U_23
_atom_site_aniso_U_13
_atom_site_aniso_U_12
Fe1 0.0229(9) 0.0290(11) 0.0261(15) -0.0038(9) 0.0030(7) 0.0004(6)
Fe1A 0.0276(9) 0.0348(15) 0.0236(12) -0.0035(10) -0.0015(6) -0.0033(8)
C1 0.0259(13) 0.0260(12) 0.0271(14) -0.0019(10) 0.0004(10) 0.0009(9)
C2 0.0380(15) 0.0284(12) 0.0313(15) -0.0030(11) -0.0096(12) 0.0052(10)
C3 0.0392(16) 0.0425(15) 0.0339(16) 0.0007(12) -0.0121(13) 0.0034(12)
C4 0.0334(14) 0.0434(15) 0.0257(14) -0.0089(12) 0.0016(11) -0.0060(12)
C5 0.0267(13) 0.0288(12) 0.0299(14) -0.0037(10) 0.0027(11) -0.0018(10)
C11 0.0332(14) 0.0155(11) 0.0312(15) -0.0009(10) -0.0044(11) 0.0034(9)
C12 0.0302(14) 0.0184(11) 0.0363(16) 0.0002(10) -0.0049(11) 0.0016(9)
C13 0.0328(14) 0.0214(12) 0.0453(17) 0.0012(11) -0.0001(12) 0.0022(10)
C14 0.0302(14) 0.0203(12) 0.058(2) -0.0033(12) -0.0127(14) 0.0027(10)
C15 0.0392(16) 0.0219(12) 0.0435(18) -0.0036(11) -0.0180(13) 0.0046(10)
C16 0.0385(15) 0.0161(11) 0.0338(15) -0.0011(10) -0.0092(12) 0.0043(10)
C17 0.0319(14) 0.0308(13) 0.0340(15) 0.0009(11) 0.0042(11) -0.0023(10)
C18 0.0322(15) 0.0383(15) 0.074(2) -0.0065(15) -0.0094(15) 0.0010(12)
C19 0.0462(16) 0.0333(14) 0.0301(16) -0.0037(11) -0.0110(12) 0.0025(12)
C20 0.0264(13) 0.0311(13) 0.0249(14) -0.0013(10) -0.0030(10) -0.0008(10)
C21 0.0301(13) 0.0250(12) 0.0223(13) -0.0030(10) -0.0075(10) 0.0034(10)
C22 0.0331(14) 0.0238(12) 0.0226(13) -0.0032(10) -0.0093(11) 0.0036(10)
C23 0.0338(14) 0.0255(12) 0.0327(15) -0.0075(11) -0.0108(12) 0.0035(10)
C24 0.0320(14) 0.0328(13) 0.0346(16) -0.0132(11) -0.0096(12) 0.0043(11)
C25 0.0347(15) 0.0405(15) 0.0267(15) -0.0061(11) -0.0019(11) -0.0012(11)
C26 0.0320(14) 0.0294(13) 0.0260(14) -0.0021(10) -0.0038(11) 0.0034(10)
C27 0.0446(16) 0.0209(12) 0.0328(15) 0.0006(10) -0.0019(12) 0.0015(10)
C28 0.0360(16) 0.0458(16) 0.058(2) -0.0193(14) -0.0015(14) 0.0043(13)
C29 0.0462(17) 0.0354(14) 0.0349(16) 0.0056(12) 0.0074(13) 0.0020(12)
C30 0.0298(14) 0.0233(12) 0.0376(16) -0.0037(11) 0.0033(11) -0.0024(10)
C31 0.0393(16) 0.0345(14) 0.0475(18) -0.0082(13) -0.0063(13) 0.0013(12)
C32 0.065(2) 0.0373(15) 0.0382(18) 0.0019(13) -0.0111(15) -0.0035(14)
C33 0.060(2) 0.0569(19) 0.0338(17) 0.0019(14) -0.0008(15) -0.0051(15)
C34 0.0266(13) 0.0315(13) 0.0326(15) -0.0051(11) -0.0002(11) -0.0032(10)
C35 0.0313(14) 0.0356(14) 0.0344(15) -0.0051(11) 0.0048(11) -0.0006(11)
C36 0.0380(15) 0.0488(16) 0.0365(17) -0.0112(13) 0.0001(13) -0.0064(13)
C37 0.0506(19) 0.077(2) 0.0407(19) -0.0178(16) 0.0022(15) -0.0103(16)
C38 0.0310(14) 0.0259(12) 0.0330(15) -0.0059(11) 0.0031(11) 0.0007(10)
C39 0.0335(14) 0.0315(13) 0.0322(15) -0.0065(11) 0.0039(11) -0.0034(11)
C40 0.0449(17) 0.0396(15) 0.0376(17) -0.0081(13) 0.0111(13) -0.0058(12)
C41 0.0383(16) 0.0468(16) 0.0364(17) -0.0017(13) 0.0081(13) -0.0006(12)
C42 0.0287(13) 0.0294(13) 0.0342(15) -0.0026(11) 0.0027(11) -0.0071(10)
C43 0.0500(17) 0.0275(13) 0.0423(17) -0.0011(12) 0.0092(14) -0.0053(12)
C44 0.060(2) 0.0448(16) 0.0417(18) 0.0054(13) -0.0019(15) -0.0220(14)
C45 0.111(3) 0.0395(18) 0.068(3) 0.0032(16) 0.018(2) -0.0258(19)
B1 0.0305(15) 0.0208(12) 0.0252(15) 0.0007(11) -0.0011(12) 0.0012(11)
N1 0.0389(13) 0.0261(11) 0.0429(14) 0.0014(10) -0.0064(10) 0.0020(9)
N2 0.0268(11) 0.0230(10) 0.0319(12) -0.0032(8) 0.0028(9) -0.0048(8)
C1S 0.064(2) 0.0300(14) 0.0402(18) 0.0020(12) -0.0025(15) -0.0038(13)
Cl1S 0.0887(8) 0.0839(7) 0.0757(7) -0.0279(5) 0.0185(6) -0.0027(5)
Cl2S 0.1003(8) 0.0657(6) 0.0529(6) 0.0209(4) -0.0196(5) -0.0177(5)
Cl3S 0.0664(6) 0.0780(6) 0.0786(7) 0.0095(5) -0.0144(5) -0.0086(5)

loop_
_atom_type_symbol
_atom_type_description
_atom_type_scat_dispersion_real
_atom_type_scat_dispersion_imag
_atom_type_scat_source
C C 0.0033 0.0016 'International Tables Vol C Tables 4.2.6.8 and 6.1.1.4'
H H 0.0000 0.0000 'International Tables Vol C Tables 4.2.6.8 and 6.1.1.4'
B B 0.0013 0.0007 'International Tables Vol C Tables 4.2.6.8 and 6.1.1.4'
N N 0.0061 0.0033 'International Tables Vol C Tables 4.2.6.8 and 6.1.1.4'
Cl Cl 0.1484 0.1585 'International Tables Vol C Tables 4.2.6.8 and 6.1.1.4'
Fe Fe 0.3463 0.8444 'International Tables Vol C Tables 4.2.6.8 and 6.1.1.4'

loop_
_geom_angle_atom_site_label_1
_geom_angle_atom_site_label_2
_geom_angle_atom_site_label_3
_geom_angle
_geom_angle_site_symmetry_1
_geom_angle_site_symmetry_3
_geom_angle_publ_flag
C3 Fe1 C2 42.62(15) . . ?
C3 Fe1 C4 42.50(15) . . ?
C2 Fe1 C4 70.90(17) . . ?
C3 Fe1 C5 70.52(17) . . ?
C2 Fe1 C5 69.15(16) . . ?
C4 Fe1 C5 41.63(14) . . ?
C3 Fe1 C9 109.2(3) . . ?
C2 Fe1 C9 108.2(3) . . ?
C4 Fe1 C9 140.2(4) . . ?
C5 Fe1 C9 176.6(4) . . ?
C3 Fe1 C10 139.5(3) . . ?
C2 Fe1 C10 111.0(3) . . ?
C4 Fe1 C10 177.9(3) . . ?
C5 Fe1 C10 137.7(4) . . ?
C9 Fe1 C10 40.60(8) . . ?
C3 Fe1 C8 107.3(3) . . ?
C2 Fe1 C8 135.1(4) . . ?
C4 Fe1 C8 111.2(3) . . ?
C5 Fe1 C8 142.8(4) . . ?
C9 Fe1 C8 40.60(8) . . ?
C10 Fe1 C8 68.28(10) . . ?
C3 Fe1 C6 175.5(4) . . ?
C2 Fe1 C6 141.3(4) . . ?
C4 Fe1 C6 137.3(3) . . ?
C5 Fe1 C6 112.3(3) . . ?
C9 Fe1 C6 68.28(10) . . ?
C10 Fe1 C6 40.59(8) . . ?
C8 Fe1 C6 68.27(10) . . ?
C3 Fe1 C7 135.3(4) . . ?
C2 Fe1 C7 175.7(4) . . ?
C4 Fe1 C7 109.9(3) . . ?
C5 Fe1 C7 114.4(3) . . ?
C9 Fe1 C7 68.28(10) . . ?
C10 Fe1 C7 68.27(11) . . ?
C8 Fe1 C7 40.58(8) . . ?
C6 Fe1 C7 40.58(8) . . ?
C3 Fe1 C1 70.99(16) . . ?
C2 Fe1 C1 41.22(13) . . ?
C4 Fe1 C1 70.30(16) . . ?
C5 Fe1 C1 40.70(12) . . ?
C9 Fe1 C1 135.9(3) . . ?
C10 Fe1 C1 110.4(3) . . ?
C8 Fe1 C1 175.8(4) . . ?
C6 Fe1 C1 113.5(4) . . ?
C7 Fe1 C1 143.1(4) . . ?
C9A Fe1A C8A 40.67(8) . . ?
C9A Fe1A C5 176.1(4) . . ?
C8A Fe1A C5 136.3(4) . . ?
C9A Fe1A C10A 40.62(8) . . ?
C8A Fe1A C10A 68.33(10) . . ?
C5 Fe1A C10A 143.0(4) . . ?
C9A Fe1A C7A 68.33(11) . . ?
C8A Fe1A C7A 40.61(8) . . ?
C5 Fe1A C7A 110.8(3) . . ?
C10A Fe1A C7A 68.24(11) . . ?
C9A Fe1A C6A 68.27(11) . . ?
C8A Fe1A C6A 68.27(11) . . ?
C5 Fe1A C6A 113.7(3) . . ?
C10A Fe1A C6A 40.54(8) . . ?
C7A Fe1A C6A 40.53(8) . . ?
C9A Fe1A C4 136.4(4) . . ?
C8A Fe1A C4 110.1(3) . . ?
C5 Fe1A C4 40.03(13) . . ?
C10A Fe1A C4 176.7(4) . . ?
C7A Fe1A C4 112.6(3) . . ?
C6A Fe1A C4 142.1(3) . . ?
C9A Fe1A C2 115.2(3) . . ?
C8A Fe1A C2 142.4(4) . . ?
C5 Fe1A C2 65.69(15) . . ?
C10A Fe1A C2 114.0(3) . . ?
C7A Fe1A C2 176.5(3) . . ?
C6A Fe1A C2 139.5(4) . . ?
C4 Fe1A C2 65.30(16) . . ?
C9A Fe1A C1 143.0(4) . . ?
C8A Fe1A C1 176.4(4) . . ?
C5 Fe1A C1 40.08(12) . . ?
C10A Fe1A C1 114.5(4) . . ?
C7A Fe1A C1 137.5(3) . . ?
C6A Fe1A C1 112.2(3) . . ?
C4 Fe1A C1 67.15(15) . . ?
C2 Fe1A C1 39.32(12) . . ?
C9A Fe1A C3 112.2(3) . . ?
C8A Fe1A C3 113.3(3) . . ?
C5 Fe1A C3 65.91(16) . . ?
C10A Fe1A C3 138.7(3) . . ?
C7A Fe1A C3 141.3(4) . . ?
C6A Fe1A C3 178.1(4) . . ?
C4 Fe1A C3 38.82(14) . . ?
C2 Fe1A C3 38.64(13) . . ?
C1 Fe1A C3 66.23(15) . . ?
C5 C1 C2 104.3(2) . . ?
C5 C1 B1 127.6(2) . . ?
C2 C1 B1 128.0(2) . . ?
C5 C1 Fe1 67.0(2) . . ?
C2 C1 Fe1 64.6(2) . . ?
B1 C1 Fe1 133.5(2) . . ?
C5 C1 Fe1A 66.6(2) . . ?
C2 C1 Fe1A 70.3(2) . . ?
B1 C1 Fe1A 128.4(2) . . ?
C3 C2 C1 110.3(2) . . ?
C3 C2 Fe1 67.2(2) . . ?
C1 C2 Fe1 74.2(2) . . ?
C3 C2 Fe1A 71.4(2) . . ?
C1 C2 Fe1A 70.4(2) . . ?
C3 C2 H2 124.8 . . ?
C1 C2 H2 124.8 . . ?
Fe1 C2 H2 125.3 . . ?
Fe1A C2 H2 124.9 . . ?
C4 C3 C2 107.6(2) . . ?
C4 C3 Fe1 70.3(2) . . ?
C2 C3 Fe1 70.2(2) . . ?
C4 C3 Fe1A 68.8(2) . . ?
C2 C3 Fe1A 70.0(2) . . ?
C4 C3 H3 126.2 . . ?
C2 C3 H3 126.2 . . ?
Fe1 C3 H3 124.9 . . ?
Fe1A C3 H3 126.6 . . ?
C3 C4 C5 107.3(2) . . ?
C3 C4 Fe1 67.2(2) . . ?
C5 C4 Fe1 71.2(2) . . ?
C3 C4 Fe1A 72.4(2) . . ?
C5 C4 Fe1A 67.7(2) . . ?
C3 C4 H4 126.3 . . ?
C5 C4 H4 126.3 . . ?
Fe1 C4 H4 126.9 . . ?
Fe1A C4 H4 125.1 . . ?
C4 C5 C1 110.4(2) . . ?
C4 C5 Fe1 67.2(2) . . ?
C1 C5 Fe1 72.3(2) . . ?
C4 C5 Fe1A 72.2(2) . . ?
C1 C5 Fe1A 73.4(2) . . ?
C4 C5 H5 124.8 . . ?
C1 C5 H5 124.8 . . ?
Fe1 C5 H5 127.2 . . ?
Fe1A C5 H5 121.2 . . ?
C7 C6 C10 108.0 . . ?
C7 C6 Fe1 69.71(16) . . ?
C10 C6 Fe1 69.68(15) . . ?
C7 C6 H6 126.0 . . ?
C10 C6 H6 126.0 . . ?
Fe1 C6 H6 126.2 . . ?
C6 C7 C8 108.0 . . ?
C6 C7 Fe1 69.71(16) . . ?
C8 C7 Fe1 69.68(16) . . ?
C6 C7 H7 126.0 . . ?
C8 C7 H7 126.0 . . ?
Fe1 C7 H7 126.2 . . ?
C9 C8 C7 108.0 . . ?
C9 C8 Fe1 69.68(15) . . ?
C7 C8 Fe1 69.73(15) . . ?
C9 C8 H8 126.0 . . ?
C7 C8 H8 126.0 . . ?
Fe1 C8 H8 126.2 . . ?
C8 C9 C10 108.0 . . ?
C8 C9 Fe1 69.72(15) . . ?
C10 C9 Fe1 69.71(16) . . ?
C8 C9 H9 126.0 . . ?
C10 C9 H9 126.0 . . ?
Fe1 C9 H9 126.1 . . ?
C9 C10 C6 108.0 . . ?
C9 C10 Fe1 69.69(16) . . ?
C6 C10 Fe1 69.73(15) . . ?
C9 C10 H10 126.0 . . ?
C6 C10 H10 126.0 . . ?
Fe1 C10 H10 126.2 . . ?
C7A C6A C10A 108.0 . . ?
C7A C6A Fe1A 69.63(16) . . ?
C10A C6A Fe1A 69.61(15) . . ?
C7A C6A H6A 126.0 . . ?
C10A C6A H6A 126.0 . . ?
Fe1A C6A H6A 126.3 . . ?
C8A C7A C6A 108.0 . . ?
C8A C7A Fe1A 69.51(16) . . ?
C6A C7A Fe1A 69.83(16) . . ?
C8A C7A H7A 126.0 . . ?
C6A C7A H7A 126.0 . . ?
Fe1A C7A H7A 126.2 . . ?
C7A C8A C9A 108.0 . . ?
C7A C8A Fe1A 69.88(16) . . ?
C9A C8A Fe1A 69.65(16) . . ?
C7A C8A H8A 126.0 . . ?
C9A C8A H8A 126.0 . . ?
Fe1A C8A H8A 126.0 . . ?
C10A C9A C8A 108.0 . . ?
C10A C9A Fe1A 69.87(16) . . ?
C8A C9A Fe1A 69.68(16) . . ?
C10A C9A H9A 126.0 . . ?
C8A C9A H9A 126.0 . . ?
Fe1A C9A H9A 126.0 . . ?
C9A C10A C6A 108.0 . . ?
C9A C10A Fe1A 69.51(16) . . ?
C6A C10A Fe1A 69.85(16) . . ?
C9A C10A H10A 126.0 . . ?
C6A C10A H10A 126.0 . . ?
Fe1A C10A H10A 126.2 . . ?
C12 C11 C16 115.7(2) . . ?
C12 C11 B1 126.9(2) . . ?
C16 C11 B1 117.4(2) . . ?
C13 C12 C11 121.2(2) . . ?
C13 C12 C17 115.1(2) . . ?
C11 C12 C17 123.7(2) . . ?
C14 C13 C12 122.6(3) . . ?
C14 C13 H13A 118.7 . . ?
C12 C13 H13A 118.7 . . ?
C15 C14 C13 116.3(2) . . ?
C15 C14 C18 121.3(3) . . ?
C13 C14 C18 122.4(3) . . ?
C14 C15 C16 123.0(2) . . ?
C14 C15 H15A 118.5 . . ?
C16 C15 H15A 118.5 . . ?
C15 C16 C11 121.1(3) . . ?
C15 C16 C19 115.7(2) . . ?
C11 C16 C19 123.2(2) . . ?
C12 C17 H17A 109.5 . . ?
C12 C17 H17B 109.5 . . ?
H17A C17 H17B 109.5 . . ?
C12 C17 H17C 109.5 . . ?
H17A C17 H17C 109.5 . . ?
H17B C17 H17C 109.5 . . ?
C14 C18 H18A 109.5 . . ?
C14 C18 H18B 109.5 . . ?
H18A C18 H18B 109.5 . . ?
C14 C18 H18C 109.5 . . ?
H18A C18 H18C 109.5 . . ?
H18B C18 H18C 109.5 . . ?
C16 C19 H19A 109.5 . . ?
C16 C19 H19B 109.5 . . ?
H19A C19 H19B 109.5 . . ?
C16 C19 H19C 109.5 . . ?
H19A C19 H19C 109.5 . . ?
H19B C19 H19C 109.5 . . ?
N1 C20 B1 169.8(3) . . ?
C26 C21 C22 116.0(2) . . ?
C26 C21 B1 126.1(2) . . ?
C22 C21 B1 117.7(2) . . ?
C23 C22 C21 120.7(2) . . ?
C23 C22 C27 115.8(2) . . ?
C21 C22 C27 123.6(2) . . ?
C24 C23 C22 122.7(2) . . ?
C24 C23 H23A 118.6 . . ?
C22 C23 H23A 118.6 . . ?
C23 C24 C25 116.8(2) . . ?
C23 C24 C28 121.8(2) . . ?
C25 C24 C28 121.3(3) . . ?
C24 C25 C26 122.2(3) . . ?
C24 C25 H25A 118.9 . . ?
C26 C25 H25A 118.9 . . ?
C25 C26 C21 121.4(2) . . ?
C25 C26 C29 115.3(2) . . ?
C21 C26 C29 123.3(2) . . ?
C22 C27 H27A 109.5 . . ?
C22 C27 H27B 109.5 . . ?
H27A C27 H27B 109.5 . . ?
C22 C27 H27C 109.5 . . ?
H27A C27 H27C 109.5 . . ?
H27B C27 H27C 109.5 . . ?
C24 C28 H28A 109.5 . . ?
C24 C28 H28B 109.5 . . ?
H28A C28 H28B 109.5 . . ?
C24 C28 H28C 109.5 . . ?
H28A C28 H28C 109.5 . . ?
H28B C28 H28C 109.5 . . ?
C26 C29 H29A 109.5 . . ?
C26 C29 H29B 109.5 . . ?
H29A C29 H29B 109.5 . . ?
C26 C29 H29C 109.5 . . ?
H29A C29 H29C 109.5 . . ?
H29B C29 H29C 109.5 . . ?
C31 C30 N2 114.79(19) . . ?
C31 C30 H30A 108.6 . . ?
N2 C30 H30A 108.6 . . ?
C31 C30 H30B 108.6 . . ?
N2 C30 H30B 108.6 . . ?
H30A C30 H30B 107.5 . . ?
C32 C31 C30 112.5(2) . . ?
C32 C31 H31A 109.1 . . ?
C30 C31 H31A 109.1 . . ?
C32 C31 H31B 109.1 . . ?
C30 C31 H31B 109.1 . . ?
H31A C31 H31B 107.8 . . ?
C31 C32 C33 112.3(2) . . ?
C31 C32 H32A 109.1 . . ?
C33 C32 H32A 109.1 . . ?
C31 C32 H32B 109.1 . . ?
C33 C32 H32B 109.1 . . ?
H32A C32 H32B 107.9 . . ?
C32 C33 H33A 109.5 . . ?
C32 C33 H33B 109.5 . . ?
H33A C33 H33B 109.5 . . ?
C32 C33 H33C 109.5 . . ?
H33A C33 H33C 109.5 . . ?
H33B C33 H33C 109.5 . . ?
N2 C34 C35 115.8(2) . . ?
N2 C34 H34A 108.3 . . ?
C35 C34 H34A 108.3 . . ?
N2 C34 H34B 108.3 . . ?
C35 C34 H34B 108.3 . . ?
H34A C34 H34B 107.4 . . ?
C36 C35 C34 109.9(2) . . ?
C36 C35 H35A 109.7 . . ?
C34 C35 H35A 109.7 . . ?
C36 C35 H35B 109.7 . . ?
C34 C35 H35B 109.7 . . ?
H35A C35 H35B 108.2 . . ?
C37 C36 C35 112.3(2) . . ?
C37 C36 H36A 109.1 . . ?
C35 C36 H36A 109.1 . . ?
C37 C36 H36B 109.1 . . ?
C35 C36 H36B 109.1 . . ?
H36A C36 H36B 107.9 . . ?
C36 C37 H37A 109.5 . . ?
C36 C37 H37B 109.5 . . ?
H37A C37 H37B 109.5 . . ?
C36 C37 H37C 109.5 . . ?
H37A C37 H37C 109.5 . . ?
H37B C37 H37C 109.5 . . ?
C39 C38 N2 114.80(19) . . ?
C39 C38 H38A 108.6 . . ?
N2 C38 H38A 108.6 . . ?
C39 C38 H38B 108.6 . . ?
N2 C38 H38B 108.6 . . ?
H38A C38 H38B 107.5 . . ?
C38 C39 C40 111.7(2) . . ?
C38 C39 H39A 109.3 . . ?
C40 C39 H39A 109.3 . . ?
C38 C39 H39B 109.3 . . ?
C40 C39 H39B 109.3 . . ?
H39A C39 H39B 107.9 . . ?
C41 C40 C39 112.3(2) . . ?
C41 C40 H40A 109.1 . . ?
C39 C40 H40A 109.1 . . ?
C41 C40 H40B 109.1 . . ?
C39 C40 H40B 109.1 . . ?
H40A C40 H40B 107.9 . . ?
C40 C41 H41A 109.5 . . ?
C40 C41 H41B 109.5 . . ?
H41A C41 H41B 109.5 . . ?
C40 C41 H41C 109.5 . . ?
H41A C41 H41C 109.5 . . ?
H41B C41 H41C 109.5 . . ?
N2 C42 C43 116.0(2) . . ?
N2 C42 H42A 108.3 . . ?
C43 C42 H42A 108.3 . . ?
N2 C42 H42B 108.3 . . ?
C43 C42 H42B 108.3 . . ?
H42A C42 H42B 107.4 . . ?
C44 C43 C42 109.6(2) . . ?
C44 C43 H43A 109.7 . . ?
C42 C43 H43A 109.7 . . ?
C44 C43 H43B 109.7 . . ?
C42 C43 H43B 109.7 . . ?
H43A C43 H43B 108.2 . . ?
C45 C44 C43 112.4(3) . . ?
C45 C44 H44A 109.1 . . ?
C43 C44 H44A 109.1 . . ?
C45 C44 H44B 109.1 . . ?
C43 C44 H44B 109.1 . . ?
H44A C44 H44B 107.8 . . ?
C44 C45 H45A 109.5 . . ?
C44 C45 H45B 109.5 . . ?
H45A C45 H45B 109.5 . . ?
C44 C45 H45C 109.5 . . ?
H45A C45 H45C 109.5 . . ?
H45B C45 H45C 109.5 . . ?
C20 B1 C1 101.67(18) . . ?
C20 B1 C21 117.3(2) . . ?
C1 B1 C21 107.37(19) . . ?
C20 B1 C11 100.72(18) . . ?
C1 B1 C11 118.3(2) . . ?
C21 B1 C11 111.54(18) . . ?
C34 N2 C42 111.65(19) . . ?
C34 N2 C30 108.72(17) . . ?
C42 N2 C30 108.15(18) . . ?
C34 N2 C38 108.64(18) . . ?
C42 N2 C38 109.09(17) . . ?
C30 N2 C38 110.60(19) . . ?
Cl2S C1S Cl3S 111.42(17) . . ?
Cl2S C1S Cl1S 109.68(17) . . ?
Cl3S C1S Cl1S 110.02(16) . . ?
Cl2S C1S H1SA 108.5 . . ?
Cl3S C1S H1SA 108.5 . . ?
Cl1S C1S H1SA 108.5 . . ?

loop_
_geom_bond_atom_site_label_1
_geom_bond_atom_site_label_2
_geom_bond_distance
_geom_bond_site_symmetry_2
_geom_bond_publ_flag
Fe1 C3 1.930(6) . ?
Fe1 C2 1.969(5) . ?
Fe1 C4 1.972(6) . ?
Fe1 C5 2.024(5) . ?
Fe1 C9 2.046(4) . ?
Fe1 C10 2.047(4) . ?
Fe1 C8 2.047(4) . ?
Fe1 C6 2.047(4) . ?
Fe1 C7 2.048(4) . ?
Fe1 C1 2.096(5) . ?
Fe1A C9A 2.043(4) . ?
Fe1A C8A 2.044(4) . ?
Fe1A C5 2.044(5) . ?
Fe1A C10A 2.048(4) . ?
Fe1A C7A 2.048(4) . ?
Fe1A C6A 2.051(4) . ?
Fe1A C4 2.104(6) . ?
Fe1A C2 2.132(5) . ?
Fe1A C1 2.134(5) . ?
Fe1A C3 2.151(6) . ?
C1 C5 1.434(3) . ?
C1 C2 1.435(3) . ?
C1 B1 1.639(4) . ?
C2 C3 1.417(4) . ?
C2 H2 0.9500 . ?
C3 C4 1.415(4) . ?
C3 H3 0.9500 . ?
C4 C5 1.421(4) . ?
C4 H4 0.9500 . ?
C5 H5 0.9500 . ?
C6 C7 1.4200 . ?
C6 C10 1.4200 . ?
C6 H6 0.9500 . ?
C7 C8 1.4200 . ?
C7 H7 0.9500 . ?
C8 C9 1.4200 . ?
C8 H8 0.9500 . ?
C9 C10 1.4200 . ?
C9 H9 0.9500 . ?
C10 H10 0.9500 . ?
C6A C7A 1.4200 . ?
C6A C10A 1.4200 . ?
C6A H6A 0.9500 . ?
C7A C8A 1.4200 . ?
C7A H7A 0.9500 . ?
C8A C9A 1.4200 . ?
C8A H8A 0.9500 . ?
C9A C10A 1.4200 . ?
C9A H9A 0.9500 . ?
C10A H10A 0.9500 . ?
C11 C12 1.414(4) . ?
C11 C16 1.425(3) . ?
C11 B1 1.672(4) . ?
C12 C13 1.399(3) . ?
C12 C17 1.516(4) . ?
C13 C14 1.389(4) . ?
C13 H13A 0.9500 . ?
C14 C15 1.382(4) . ?
C14 C18 1.512(4) . ?
C15 C16 1.390(4) . ?
C15 H15A 0.9500 . ?
C16 C19 1.512(4) . ?
C17 H17A 0.9800 . ?
C17 H17B 0.9800 . ?
C17 H17C 0.9800 . ?
C18 H18A 0.9800 . ?
C18 H18B 0.9800 . ?
C18 H18C 0.9800 . ?
C19 H19A 0.9800 . ?
C19 H19B 0.9800 . ?
C19 H19C 0.9800 . ?
C20 N1 1.150(3) . ?
C20 B1 1.621(3) . ?
C21 C26 1.407(4) . ?
C21 C22 1.422(3) . ?
C21 B1 1.661(4) . ?
C22 C23 1.399(3) . ?
C22 C27 1.510(4) . ?
C23 C24 1.377(4) . ?
C23 H23A 0.9500 . ?
C24 C25 1.389(4) . ?
C24 C28 1.516(4) . ?
C25 C26 1.397(3) . ?
C25 H25A 0.9500 . ?
C26 C29 1.520(3) . ?
C27 H27A 0.9800 . ?
C27 H27B 0.9800 . ?
C27 H27C 0.9800 . ?
C28 H28A 0.9800 . ?
C28 H28B 0.9800 . ?
C28 H28C 0.9800 . ?
C29 H29A 0.9800 . ?
C29 H29B 0.9800 . ?
C29 H29C 0.9800 . ?
C30 C31 1.514(4) . ?
C30 N2 1.526(3) . ?
C30 H30A 0.9900 . ?
C30 H30B 0.9900 . ?
C31 C32 1.491(4) . ?
C31 H31A 0.9900 . ?
C31 H31B 0.9900 . ?
C32 C33 1.518(4) . ?
C32 H32A 0.9900 . ?
C32 H32B 0.9900 . ?
C33 H33A 0.9800 . ?
C33 H33B 0.9800 . ?
C33 H33C 0.9800 . ?
C34 N2 1.517(3) . ?
C34 C35 1.519(4) . ?
C34 H34A 0.9900 . ?
C34 H34B 0.9900 . ?
C35 C36 1.515(4) . ?
C35 H35A 0.9900 . ?
C35 H35B 0.9900 . ?
C36 C37 1.515(4) . ?
C36 H36A 0.9900 . ?
C36 H36B 0.9900 . ?
C37 H37A 0.9800 . ?
C37 H37B 0.9800 . ?
C37 H37C 0.9800 . ?
C38 C39 1.512(3) . ?
C38 N2 1.528(3) . ?
C38 H38A 0.9900 . ?
C38 H38B 0.9900 . ?
C39 C40 1.516(4) . ?
C39 H39A 0.9900 . ?
C39 H39B 0.9900 . ?
C40 C41 1.515(4) . ?
C40 H40A 0.9900 . ?
C40 H40B 0.9900 . ?
C41 H41A 0.9800 . ?
C41 H41B 0.9800 . ?
C41 H41C 0.9800 . ?
C42 N2 1.519(3) . ?
C42 C43 1.521(3) . ?
C42 H42A 0.9900 . ?
C42 H42B 0.9900 . ?
C43 C44 1.517(4) . ?
C43 H43A 0.9900 . ?
C43 H43B 0.9900 . ?
C44 C45 1.512(4) . ?
C44 H44A 0.9900 . ?
C44 H44B 0.9900 . ?
C45 H45A 0.9800 . ?
C45 H45B 0.9800 . ?
C45 H45C 0.9800 . ?
C1S Cl2S 1.741(3) . ?
C1S Cl3S 1.752(3) . ?
C1S Cl1S 1.761(3) . ?
C1S H1SA 1.0000 . ?

loop_
_geom_torsion_atom_site_label_1
_geom_torsion_atom_site_label_2
_geom_torsion_atom_site_label_3
_geom_torsion_atom_site_label_4
_geom_torsion
_geom_torsion_site_symmetry_1
_geom_torsion_site_symmetry_2
_geom_torsion_site_symmetry_3
_geom_torsion_site_symmetry_4
_geom_torsion_publ_flag
C3 Fe1 C1 C5 -81.9(2) . . . . ?
C2 Fe1 C1 C5 -119.9(2) . . . . ?
C4 Fe1 C1 C5 -36.75(17) . . . . ?
C9 Fe1 C1 C5 179.8(5) . . . . ?
C10 Fe1 C1 C5 141.1(3) . . . . ?
C6 Fe1 C1 C5 97.4(3) . . . . ?
C7 Fe1 C1 C5 60.5(5) . . . . ?
C3 Fe1 C1 C2 38.01(18) . . . . ?
C4 Fe1 C1 C2 83.2(2) . . . . ?
C5 Fe1 C1 C2 119.9(2) . . . . ?
C9 Fe1 C1 C2 -60.2(4) . . . . ?
C10 Fe1 C1 C2 -98.9(3) . . . . ?
C6 Fe1 C1 C2 -142.7(3) . . . . ?
C7 Fe1 C1 C2 -179.5(6) . . . . ?
C3 Fe1 C1 B1 157.3(2) . . . . ?
C2 Fe1 C1 B1 119.3(3) . . . . ?
C4 Fe1 C1 B1 -157.5(2) . . . . ?
C5 Fe1 C1 B1 -120.7(3) . . . . ?
C9 Fe1 C1 B1 59.1(6) . . . . ?
C10 Fe1 C1 B1 20.4(5) . . . . ?
C6 Fe1 C1 B1 -23.4(5) . . . . ?
C7 Fe1 C1 B1 -60.2(7) . . . . ?
C3 Fe1 C1 Fe1A -167(3) . . . . ?
C2 Fe1 C1 Fe1A 155(3) . . . . ?
C4 Fe1 C1 Fe1A -122(3) . . . . ?
C5 Fe1 C1 Fe1A -85(3) . . . . ?
C9 Fe1 C1 Fe1A 95(3) . . . . ?
C10 Fe1 C1 Fe1A 56(3) . . . . ?
C6 Fe1 C1 Fe1A 12(3) . . . . ?
C7 Fe1 C1 Fe1A -24(3) . . . . ?
C9A Fe1A C1 C5 -176.1(6) . . . . ?
C10A Fe1A C1 C5 145.2(4) . . . . ?
C7A Fe1A C1 C5 61.2(5) . . . . ?
C6A Fe1A C1 C5 100.9(3) . . . . ?
C4 Fe1A C1 C5 -37.84(16) . . . . ?
C2 Fe1A C1 C5 -116.2(2) . . . . ?
C3 Fe1A C1 C5 -80.3(2) . . . . ?
C9A Fe1A C1 C2 -59.8(5) . . . . ?
C5 Fe1A C1 C2 116.2(2) . . . . ?
C10A Fe1A C1 C2 -98.5(3) . . . . ?
C7A Fe1A C1 C2 177.5(5) . . . . ?
C6A Fe1A C1 C2 -142.8(3) . . . . ?
C4 Fe1A C1 C2 78.4(2) . . . . ?
C3 Fe1A C1 C2 35.97(17) . . . . ?
C9A Fe1A C1 B1 63.6(6) . . . . ?
C5 Fe1A C1 B1 -120.4(3) . . . . ?
C10A Fe1A C1 B1 24.8(4) . . . . ?
C7A Fe1A C1 B1 -59.1(6) . . . . ?
C6A Fe1A C1 B1 -19.4(4) . . . . ?
C4 Fe1A C1 B1 -158.2(2) . . . . ?
C2 Fe1A C1 B1 123.4(3) . . . . ?
C3 Fe1A C1 B1 159.4(2) . . . . ?
C9A Fe1A C1 Fe1 -84(3) . . . . ?
C5 Fe1A C1 Fe1 92(3) . . . . ?
C10A Fe1A C1 Fe1 -122(3) . . . . ?
C7A Fe1A C1 Fe1 154(3) . . . . ?
C6A Fe1A C1 Fe1 -167(3) . . . . ?
C4 Fe1A C1 Fe1 55(3) . . . . ?
C2 Fe1A C1 Fe1 -24(3) . . . . ?
C3 Fe1A C1 Fe1 12(3) . . . . ?
C5 C1 C2 C3 -2.3(3) . . . . ?
B1 C1 C2 C3 175.7(2) . . . . ?
Fe1 C1 C2 C3 -57.7(3) . . . . ?
Fe1A C1 C2 C3 -60.5(3) . . . . ?
C5 C1 C2 Fe1 55.4(2) . . . . ?
B1 C1 C2 Fe1 -126.6(3) . . . . ?
Fe1A C1 C2 Fe1 -2.8(4) . . . . ?
C5 C1 C2 Fe1A 58.2(2) . . . . ?
B1 C1 C2 Fe1A -123.8(3) . . . . ?
Fe1 C1 C2 Fe1A 2.8(4) . . . . ?
C4 Fe1 C2 C3 39.11(18) . . . . ?
C5 Fe1 C2 C3 83.5(2) . . . . ?
C9 Fe1 C2 C3 -98.8(3) . . . . ?
C10 Fe1 C2 C3 -141.9(3) . . . . ?
C8 Fe1 C2 C3 -62.1(5) . . . . ?
C6 Fe1 C2 C3 -176.5(5) . . . . ?
C1 Fe1 C2 C3 120.7(2) . . . . ?
C3 Fe1 C2 C1 -120.7(2) . . . . ?
C4 Fe1 C2 C1 -81.6(2) . . . . ?
C5 Fe1 C2 C1 -37.20(17) . . . . ?
C9 Fe1 C2 C1 140.5(3) . . . . ?
C10 Fe1 C2 C1 97.4(3) . . . . ?
C8 Fe1 C2 C1 177.2(5) . . . . ?
C6 Fe1 C2 C1 62.8(5) . . . . ?
C3 Fe1 C2 Fe1A -155(4) . . . . ?
C4 Fe1 C2 Fe1A -116(4) . . . . ?
C5 Fe1 C2 Fe1A -72(4) . . . . ?
C9 Fe1 C2 Fe1A 106(4) . . . . ?
C10 Fe1 C2 Fe1A 63(4) . . . . ?
C8 Fe1 C2 Fe1A 142(4) . . . . ?
C6 Fe1 C2 Fe1A 28(4) . . . . ?
C1 Fe1 C2 Fe1A -35(4) . . . . ?
C9A Fe1A C2 C3 -94.6(3) . . . . ?
C8A Fe1A C2 C3 -54.3(5) . . . . ?
C5 Fe1A C2 C3 81.2(2) . . . . ?
C10A Fe1A C2 C3 -139.4(3) . . . . ?
C6A Fe1A C2 C3 180.0(5) . . . . ?
C4 Fe1A C2 C3 37.05(17) . . . . ?
C1 Fe1A C2 C3 120.6(2) . . . . ?
C9A Fe1A C2 C1 144.9(4) . . . . ?
C8A Fe1A C2 C1 -174.8(6) . . . . ?
C5 Fe1A C2 C1 -39.33(17) . . . . ?
C10A Fe1A C2 C1 100.0(3) . . . . ?
C6A Fe1A C2 C1 59.4(5) . . . . ?
C4 Fe1A C2 C1 -83.52(19) . . . . ?
C3 Fe1A C2 C1 -120.6(2) . . . . ?
C9A Fe1A C2 Fe1 -71(4) . . . . ?
C8A Fe1A C2 Fe1 -30(3) . . . . ?
C5 Fe1A C2 Fe1 105(4) . . . . ?
C10A Fe1A C2 Fe1 -116(4) . . . . ?
C6A Fe1A C2 Fe1 -156(4) . . . . ?
C4 Fe1A C2 Fe1 61(4) . . . . ?
C1 Fe1A C2 Fe1 144(4) . . . . ?
C3 Fe1A C2 Fe1 24(4) . . . . ?
C1 C2 C3 C4 1.2(3) . . . . ?
Fe1 C2 C3 C4 -60.7(3) . . . . ?
Fe1A C2 C3 C4 -58.7(2) . . . . ?
C1 C2 C3 Fe1 61.9(3) . . . . ?
Fe1A C2 C3 Fe1 2.0(3) . . . . ?
C1 C2 C3 Fe1A 59.9(2) . . . . ?
Fe1 C2 C3 Fe1A -2.0(3) . . . . ?
C2 Fe1 C3 C4 118.1(2) . . . . ?
C5 Fe1 C3 C4 38.05(16) . . . . ?
C9 Fe1 C3 C4 -145.5(3) . . . . ?
C10 Fe1 C3 C4 -179.3(6) . . . . ?
C8 Fe1 C3 C4 -102.7(3) . . . . ?
C7 Fe1 C3 C4 -67.4(4) . . . . ?
C1 Fe1 C3 C4 81.27(19) . . . . ?
C4 Fe1 C3 C2 -118.1(2) . . . . ?
C5 Fe1 C3 C2 -80.0(2) . . . . ?
C9 Fe1 C3 C2 96.4(3) . . . . ?
C10 Fe1 C3 C2 62.6(5) . . . . ?
C8 Fe1 C3 C2 139.2(3) . . . . ?
C7 Fe1 C3 C2 174.5(5) . . . . ?
C1 Fe1 C3 C2 -36.81(16) . . . . ?
C2 Fe1 C3 Fe1A 84(11) . . . . ?
C4 Fe1 C3 Fe1A -34(11) . . . . ?
C5 Fe1 C3 Fe1A 4(11) . . . . ?
C10 Fe1 C3 Fe1A 147(11) . . . . ?
C8 Fe1 C3 Fe1A -137(11) . . . . ?
C7 Fe1 C3 Fe1A -102(11) . . . . ?
C1 Fe1 C3 Fe1A 47(11) . . . . ?
C9A Fe1A C3 C4 -137.8(3) . . . . ?
C8A Fe1A C3 C4 -93.5(3) . . . . ?
C5 Fe1A C3 C4 38.54(16) . . . . ?
C10A Fe1A C3 C4 -176.7(5) . . . . ?
C7A Fe1A C3 C4 -55.2(5) . . . . ?
C2 Fe1A C3 C4 119.2(2) . . . . ?
C1 Fe1A C3 C4 82.57(19) . . . . ?
C9A Fe1A C3 C2 103.1(3) . . . . ?
C8A Fe1A C3 C2 147.3(3) . . . . ?
C5 Fe1A C3 C2 -80.62(19) . . . . ?
C10A Fe1A C3 C2 64.1(5) . . . . ?
C7A Fe1A C3 C2 -174.3(5) . . . . ?
C4 Fe1A C3 C2 -119.2(2) . . . . ?
C1 Fe1A C3 C2 -36.59(16) . . . . ?
C9A Fe1A C3 Fe1 8(10) . . . . ?
C8A Fe1A C3 Fe1 52(10) . . . . ?
C5 Fe1A C3 Fe1 -176(11) . . . . ?
C10A Fe1A C3 Fe1 -31(10) . . . . ?
C7A Fe1A C3 Fe1 90(11) . . . . ?
C4 Fe1A C3 Fe1 145(11) . . . . ?
C2 Fe1A C3 Fe1 -95(11) . . . . ?
C1 Fe1A C3 Fe1 -132(11) . . . . ?
C2 C3 C4 C5 0.4(3) . . . . ?
Fe1 C3 C4 C5 -60.1(3) . . . . ?
Fe1A C3 C4 C5 -59.0(2) . . . . ?
C2 C3 C4 Fe1 60.5(3) . . . . ?
Fe1A C3 C4 Fe1 1.1(3) . . . . ?
C2 C3 C4 Fe1A 59.4(3) . . . . ?
Fe1 C3 C4 Fe1A -1.1(3) . . . . ?
C2 Fe1 C4 C3 -39.21(17) . . . . ?
C5 Fe1 C4 C3 -119.0(2) . . . . ?
C9 Fe1 C4 C3 56.6(5) . . . . ?
C8 Fe1 C4 C3 92.8(3) . . . . ?
C6 Fe1 C4 C3 173.3(5) . . . . ?
C7 Fe1 C4 C3 136.3(4) . . . . ?
C1 Fe1 C4 C3 -83.03(19) . . . . ?
C3 Fe1 C4 C5 119.0(2) . . . . ?
C2 Fe1 C4 C5 79.78(19) . . . . ?
C9 Fe1 C4 C5 175.6(5) . . . . ?
C8 Fe1 C4 C5 -148.2(3) . . . . ?
C6 Fe1 C4 C5 -67.7(5) . . . . ?
C7 Fe1 C4 C5 -104.7(3) . . . . ?
C1 Fe1 C4 C5 35.97(15) . . . . ?
C3 Fe1 C4 Fe1A 168(3) . . . . ?
C2 Fe1 C4 Fe1A 129(3) . . . . ?
C5 Fe1 C4 Fe1A 49(3) . . . . ?
C9 Fe1 C4 Fe1A -135(4) . . . . ?
C8 Fe1 C4 Fe1A -99(3) . . . . ?
C6 Fe1 C4 Fe1A -18(3) . . . . ?
C7 Fe1 C4 Fe1A -55(3) . . . . ?
C1 Fe1 C4 Fe1A 85(3) . . . . ?
C9A Fe1A C4 C3 64.5(5) . . . . ?
C8A Fe1A C4 C3 102.6(3) . . . . ?
C5 Fe1A C4 C3 -117.8(2) . . . . ?
C7A Fe1A C4 C3 146.3(3) . . . . ?
C6A Fe1A C4 C3 -177.3(5) . . . . ?
C2 Fe1A C4 C3 -36.88(16) . . . . ?
C1 Fe1A C4 C3 -79.97(19) . . . . ?
C9A Fe1A C4 C5 -177.7(5) . . . . ?
C8A Fe1A C4 C5 -139.6(3) . . . . ?
C7A Fe1A C4 C5 -95.9(3) . . . . ?
C6A Fe1A C4 C5 -59.5(5) . . . . ?
C2 Fe1A C4 C5 80.97(18) . . . . ?
C1 Fe1A C4 C5 37.87(15) . . . . ?
C3 Fe1A C4 C5 117.8(2) . . . . ?
C9A Fe1A C4 Fe1 53(3) . . . . ?
C8A Fe1A C4 Fe1 91(3) . . . . ?
C5 Fe1A C4 Fe1 -129(3) . . . . ?
C7A Fe1A C4 Fe1 135(3) . . . . ?
C6A Fe1A C4 Fe1 171(4) . . . . ?
C2 Fe1A C4 Fe1 -48(3) . . . . ?
C1 Fe1A C4 Fe1 -91(3) . . . . ?
C3 Fe1A C4 Fe1 -11(3) . . . . ?
C3 C4 C5 C1 -1.9(3) . . . . ?
Fe1 C4 C5 C1 -59.5(2) . . . . ?
Fe1A C4 C5 C1 -63.9(2) . . . . ?
C3 C4 C5 Fe1 57.6(2) . . . . ?
Fe1A C4 C5 Fe1 -4.4(3) . . . . ?
C3 C4 C5 Fe1A 62.0(3) . . . . ?
Fe1 C4 C5 Fe1A 4.4(3) . . . . ?
C2 C1 C5 C4 2.6(3) . . . . ?
B1 C1 C5 C4 -175.4(2) . . . . ?
Fe1 C1 C5 C4 56.5(2) . . . . ?
Fe1A C1 C5 C4 63.2(2) . . . . ?
C2 C1 C5 Fe1 -53.9(2) . . . . ?
B1 C1 C5 Fe1 128.1(3) . . . . ?
Fe1A C1 C5 Fe1 6.7(4) . . . . ?
C2 C1 C5 Fe1A -60.6(2) . . . . ?
B1 C1 C5 Fe1A 121.3(3) . . . . ?
Fe1 C1 C5 Fe1A -6.7(4) . . . . ?
C3 Fe1 C5 C4 -38.81(18) . . . . ?
C2 Fe1 C5 C4 -84.3(2) . . . . ?
C10 Fe1 C5 C4 177.0(5) . . . . ?
C8 Fe1 C5 C4 54.4(5) . . . . ?
C6 Fe1 C5 C4 137.3(3) . . . . ?
C7 Fe1 C5 C4 93.0(3) . . . . ?
C1 Fe1 C5 C4 -122.0(2) . . . . ?
C3 Fe1 C5 C1 83.2(2) . . . . ?
C2 Fe1 C5 C1 37.66(17) . . . . ?
C4 Fe1 C5 C1 122.0(2) . . . . ?
C10 Fe1 C5 C1 -61.0(5) . . . . ?
C8 Fe1 C5 C1 176.4(6) . . . . ?
C6 Fe1 C5 C1 -100.7(3) . . . . ?
C7 Fe1 C5 C1 -145.0(4) . . . . ?
C3 Fe1 C5 Fe1A -179(3) . . . . ?
C2 Fe1 C5 Fe1A 136(3) . . . . ?
C4 Fe1 C5 Fe1A -140(3) . . . . ?
C10 Fe1 C5 Fe1A 37(3) . . . . ?
C8 Fe1 C5 Fe1A -86(3) . . . . ?
C6 Fe1 C5 Fe1A -3(3) . . . . ?
C7 Fe1 C5 Fe1A -47(3) . . . . ?
C1 Fe1 C5 Fe1A 98(3) . . . . ?
C8A Fe1A C5 C4 61.8(5) . . . . ?
C10A Fe1A C5 C4 -178.1(6) . . . . ?
C7A Fe1A C5 C4 100.8(3) . . . . ?
C6A Fe1A C5 C4 144.6(3) . . . . ?
C2 Fe1A C5 C4 -79.91(19) . . . . ?
C1 Fe1A C5 C4 -118.5(2) . . . . ?
C3 Fe1A C5 C4 -37.38(16) . . . . ?
C8A Fe1A C5 C1 -179.7(5) . . . . ?
C10A Fe1A C5 C1 -59.6(5) . . . . ?
C7A Fe1A C5 C1 -140.7(3) . . . . ?
C6A Fe1A C5 C1 -96.9(3) . . . . ?
C4 Fe1A C5 C1 118.5(2) . . . . ?
C2 Fe1A C5 C1 38.59(16) . . . . ?
C3 Fe1A C5 C1 81.12(18) . . . . ?
C8A Fe1A C5 Fe1 100(3) . . . . ?
C10A Fe1A C5 Fe1 -140(4) . . . . ?
C7A Fe1A C5 Fe1 139(3) . . . . ?
C6A Fe1A C5 Fe1 -177(3) . . . . ?
C4 Fe1A C5 Fe1 39(3) . . . . ?
C2 Fe1A C5 Fe1 -41(3) . . . . ?
C1 Fe1A C5 Fe1 -80(3) . . . . ?
C3 Fe1A C5 Fe1 1(3) . . . . ?
C2 Fe1 C6 C7 173.9(5) . . . . ?
C4 Fe1 C6 C7 -60.5(5) . . . . ?
C5 Fe1 C6 C7 -102.1(4) . . . . ?
C9 Fe1 C6 C7 81.53(11) . . . . ?
C10 Fe1 C6 C7 119.22(9) . . . . ?
C8 Fe1 C6 C7 37.68(7) . . . . ?
C1 Fe1 C6 C7 -146.4(4) . . . . ?
C2 Fe1 C6 C10 54.7(5) . . . . ?
C4 Fe1 C6 C10 -179.7(5) . . . . ?
C5 Fe1 C6 C10 138.7(4) . . . . ?
C9 Fe1 C6 C10 -37.69(7) . . . . ?
C8 Fe1 C6 C10 -81.55(10) . . . . ?
C7 Fe1 C6 C10 -119.22(9) . . . . ?
C1 Fe1 C6 C10 94.4(3) . . . . ?
C10 C6 C7 C8 0.0 . . . . ?
Fe1 C6 C7 C8 -59.38(15) . . . . ?
C10 C6 C7 Fe1 59.38(15) . . . . ?
C3 Fe1 C7 C6 -177.3(5) . . . . ?
C4 Fe1 C7 C6 141.2(4) . . . . ?
C5 Fe1 C7 C6 96.3(4) . . . . ?
C9 Fe1 C7 C6 -81.53(11) . . . . ?
C10 Fe1 C7 C6 -37.68(7) . . . . ?
C8 Fe1 C7 C6 -119.22(9) . . . . ?
C1 Fe1 C7 C6 57.7(6) . . . . ?
C3 Fe1 C7 C8 -58.0(4) . . . . ?
C4 Fe1 C7 C8 -99.6(3) . . . . ?
C5 Fe1 C7 C8 -144.5(4) . . . . ?
C9 Fe1 C7 C8 37.69(7) . . . . ?
C10 Fe1 C7 C8 81.54(11) . . . . ?
C6 Fe1 C7 C8 119.22(9) . . . . ?
C1 Fe1 C7 C8 176.9(6) . . . . ?
C6 C7 C8 C9 0.0 . . . . ?
Fe1 C7 C8 C9 -59.39(15) . . . . ?
C6 C7 C8 Fe1 59.39(15) . . . . ?
C3 Fe1 C8 C9 -99.5(3) . . . . ?
C2 Fe1 C8 C9 -60.7(5) . . . . ?
C4 Fe1 C8 C9 -144.5(3) . . . . ?
C5 Fe1 C8 C9 -179.9(6) . . . . ?
C10 Fe1 C8 C9 37.69(7) . . . . ?
C6 Fe1 C8 C9 81.54(11) . . . . ?
C7 Fe1 C8 C9 119.21(9) . . . . ?
C3 Fe1 C8 C7 141.3(3) . . . . ?
C2 Fe1 C8 C7 -179.9(5) . . . . ?
C4 Fe1 C8 C7 96.3(3) . . . . ?
C5 Fe1 C8 C7 60.9(6) . . . . ?
C9 Fe1 C8 C7 -119.21(9) . . . . ?
C10 Fe1 C8 C7 -81.51(11) . . . . ?
C6 Fe1 C8 C7 -37.67(7) . . . . ?
C7 C8 C9 C10 0.0 . . . . ?
Fe1 C8 C9 C10 -59.42(16) . . . . ?
C7 C8 C9 Fe1 59.42(16) . . . . ?
C3 Fe1 C9 C8 94.5(3) . . . . ?
C2 Fe1 C9 C8 139.6(4) . . . . ?
C4 Fe1 C9 C8 57.8(5) . . . . ?
C10 Fe1 C9 C8 -119.20(9) . . . . ?
C6 Fe1 C9 C8 -81.51(10) . . . . ?
C7 Fe1 C9 C8 -37.68(7) . . . . ?
C1 Fe1 C9 C8 176.6(5) . . . . ?
C3 Fe1 C9 C10 -146.3(4) . . . . ?
C2 Fe1 C9 C10 -101.2(4) . . . . ?
C4 Fe1 C9 C10 177.0(5) . . . . ?
C8 Fe1 C9 C10 119.20(9) . . . . ?
C6 Fe1 C9 C10 37.68(7) . . . . ?
C7 Fe1 C9 C10 81.52(11) . . . . ?
C1 Fe1 C9 C10 -64.2(5) . . . . ?
C8 C9 C10 C6 0.0 . . . . ?
Fe1 C9 C10 C6 -59.43(15) . . . . ?
C8 C9 C10 Fe1 59.43(15) . . . . ?
C7 C6 C10 C9 0.0 . . . . ?
Fe1 C6 C10 C9 59.40(16) . . . . ?
C7 C6 C10 Fe1 -59.40(16) . . . . ?
C3 Fe1 C10 C9 53.8(5) . . . . ?
C2 Fe1 C10 C9 93.9(4) . . . . ?
C5 Fe1 C10 C9 175.5(5) . . . . ?
C8 Fe1 C10 C9 -37.69(7) . . . . ?
C6 Fe1 C10 C9 -119.20(9) . . . . ?
C7 Fe1 C10 C9 -81.53(11) . . . . ?
C1 Fe1 C10 C9 138.1(3) . . . . ?
C3 Fe1 C10 C6 173.0(6) . . . . ?
C2 Fe1 C10 C6 -146.9(4) . . . . ?
C5 Fe1 C10 C6 -65.3(5) . . . . ?
C9 Fe1 C10 C6 119.20(9) . . . . ?
C8 Fe1 C10 C6 81.51(10) . . . . ?
C7 Fe1 C10 C6 37.67(7) . . . . ?
C1 Fe1 C10 C6 -102.7(3) . . . . ?
C9A Fe1A C6A C7A 81.62(11) . . . . ?
C8A Fe1A C6A C7A 37.69(7) . . . . ?
C5 Fe1A C6A C7A -94.8(4) . . . . ?
C10A Fe1A C6A C7A 119.32(9) . . . . ?
C4 Fe1A C6A C7A -57.5(5) . . . . ?
C2 Fe1A C6A C7A -174.5(5) . . . . ?
C1 Fe1A C6A C7A -138.4(4) . . . . ?
C9A Fe1A C6A C10A -37.70(7) . . . . ?
C8A Fe1A C6A C10A -81.63(11) . . . . ?
C5 Fe1A C6A C10A 145.9(4) . . . . ?
C7A Fe1A C6A C10A -119.32(9) . . . . ?
C4 Fe1A C6A C10A -176.8(6) . . . . ?
C2 Fe1A C6A C10A 66.1(5) . . . . ?
C1 Fe1A C6A C10A 102.2(3) . . . . ?
C10A C6A C7A C8A 0.0 . . . . ?
Fe1A C6A C7A C8A -59.24(15) . . . . ?
C10A C6A C7A Fe1A 59.24(15) . . . . ?
C9A Fe1A C7A C8A 37.77(7) . . . . ?
C5 Fe1A C7A C8A -138.1(4) . . . . ?
C10A Fe1A C7A C8A 81.65(11) . . . . ?
C6A Fe1A C7A C8A 119.25(9) . . . . ?
C4 Fe1A C7A C8A -94.9(3) . . . . ?
C1 Fe1A C7A C8A -175.3(5) . . . . ?
C3 Fe1A C7A C8A -61.1(5) . . . . ?
C9A Fe1A C7A C6A -81.48(11) . . . . ?
C8A Fe1A C7A C6A -119.25(9) . . . . ?
C5 Fe1A C7A C6A 102.6(4) . . . . ?
C10A Fe1A C7A C6A -37.60(7) . . . . ?
C4 Fe1A C7A C6A 145.8(4) . . . . ?
C1 Fe1A C7A C6A 65.5(5) . . . . ?
C3 Fe1A C7A C6A 179.7(5) . . . . ?
C6A C7A C8A C9A 0.0 . . . . ?
Fe1A C7A C8A C9A -59.44(16) . . . . ?
C6A C7A C8A Fe1A 59.44(16) . . . . ?
C9A Fe1A C8A C7A -119.13(9) . . . . ?
C5 Fe1A C8A C7A 64.5(5) . . . . ?
C10A Fe1A C8A C7A -81.40(11) . . . . ?
C6A Fe1A C8A C7A -37.62(7) . . . . ?
C4 Fe1A C8A C7A 101.7(3) . . . . ?
C2 Fe1A C8A C7A 177.0(6) . . . . ?
C3 Fe1A C8A C7A 143.5(3) . . . . ?
C5 Fe1A C8A C9A -176.3(5) . . . . ?
C10A Fe1A C8A C9A 37.73(7) . . . . ?
C7A Fe1A C8A C9A 119.13(9) . . . . ?
C6A Fe1A C8A C9A 81.52(11) . . . . ?
C4 Fe1A C8A C9A -139.2(3) . . . . ?
C2 Fe1A C8A C9A -63.9(5) . . . . ?
C3 Fe1A C8A C9A -97.4(3) . . . . ?
C7A C8A C9A C10A 0.0 . . . . ?
Fe1A C8A C9A C10A -59.59(16) . . . . ?
C7A C8A C9A Fe1A 59.59(16) . . . . ?
C8A Fe1A C9A C10A 119.13(9) . . . . ?
C7A Fe1A C9A C10A 81.40(11) . . . . ?
C6A Fe1A C9A C10A 37.63(7) . . . . ?
C4 Fe1A C9A C10A -178.1(5) . . . . ?
C2 Fe1A C9A C10A -98.2(4) . . . . ?
C1 Fe1A C9A C10A -60.9(6) . . . . ?
C3 Fe1A C9A C10A -140.4(4) . . . . ?
C10A Fe1A C9A C8A -119.13(9) . . . . ?
C7A Fe1A C9A C8A -37.72(7) . . . . ?
C6A Fe1A C9A C8A -81.50(11) . . . . ?
C4 Fe1A C9A C8A 62.8(5) . . . . ?
C2 Fe1A C9A C8A 142.7(4) . . . . ?
C1 Fe1A C9A C8A 180.0(6) . . . . ?
C3 Fe1A C9A C8A 100.5(3) . . . . ?
C8A C9A C10A C6A 0.0 . . . . ?
Fe1A C9A C10A C6A -59.47(16) . . . . ?
C8A C9A C10A Fe1A 59.47(16) . . . . ?
C7A C6A C10A C9A 0.0 . . . . ?
Fe1A C6A C10A C9A 59.26(16) . . . . ?
C7A C6A C10A Fe1A -59.26(16) . . . . ?
C8A Fe1A C10A C9A -37.77(7) . . . . ?
C5 Fe1A C10A C9A -177.7(6) . . . . ?
C7A Fe1A C10A C9A -81.64(11) . . . . ?
C6A Fe1A C10A C9A -119.24(9) . . . . ?
C2 Fe1A C10A C9A 101.3(4) . . . . ?
C1 Fe1A C10A C9A 144.7(4) . . . . ?
C3 Fe1A C10A C9A 63.4(5) . . . . ?
C9A Fe1A C10A C6A 119.24(9) . . . . ?
C8A Fe1A C10A C6A 81.47(11) . . . . ?
C5 Fe1A C10A C6A -58.5(5) . . . . ?
C7A Fe1A C10A C6A 37.60(7) . . . . ?
C2 Fe1A C10A C6A -139.4(4) . . . . ?
C1 Fe1A C10A C6A -96.1(3) . . . . ?
C3 Fe1A C10A C6A -177.4(5) . . . . ?
C16 C11 C12 C13 -2.2(3) . . . . ?
B1 C11 C12 C13 177.0(2) . . . . ?
C16 C11 C12 C17 180.0(2) . . . . ?
B1 C11 C12 C17 -0.8(3) . . . . ?
C11 C12 C13 C14 -1.3(3) . . . . ?
C17 C12 C13 C14 176.7(2) . . . . ?
C12 C13 C14 C15 3.4(3) . . . . ?
C12 C13 C14 C18 -174.8(2) . . . . ?
C13 C14 C15 C16 -2.2(3) . . . . ?
C18 C14 C15 C16 176.1(2) . . . . ?
C14 C15 C16 C11 -1.4(4) . . . . ?
C14 C15 C16 C19 179.6(2) . . . . ?
C12 C11 C16 C15 3.5(3) . . . . ?
B1 C11 C16 C15 -175.8(2) . . . . ?
C12 C11 C16 C19 -177.6(2) . . . . ?
B1 C11 C16 C19 3.1(3) . . . . ?
C26 C21 C22 C23 -4.9(3) . . . . ?
B1 C21 C22 C23 170.6(2) . . . . ?
C26 C21 C22 C27 175.4(2) . . . . ?
B1 C21 C22 C27 -9.1(3) . . . . ?
C21 C22 C23 C24 1.5(4) . . . . ?
C27 C22 C23 C24 -178.8(2) . . . . ?
C22 C23 C24 C25 2.1(4) . . . . ?
C22 C23 C24 C28 -176.9(2) . . . . ?
C23 C24 C25 C26 -2.1(4) . . . . ?
C28 C24 C25 C26 176.9(2) . . . . ?
C24 C25 C26 C21 -1.5(4) . . . . ?
C24 C25 C26 C29 177.3(2) . . . . ?
C22 C21 C26 C25 4.9(3) . . . . ?
B1 C21 C26 C25 -170.1(2) . . . . ?
C22 C21 C26 C29 -173.7(2) . . . . ?
B1 C21 C26 C29 11.2(4) . . . . ?
N2 C30 C31 C32 -176.1(2) . . . . ?
C30 C31 C32 C33 174.8(3) . . . . ?
N2 C34 C35 C36 175.3(2) . . . . ?
C34 C35 C36 C37 178.4(2) . . . . ?
N2 C38 C39 C40 -176.5(2) . . . . ?
C38 C39 C40 C41 -172.8(2) . . . . ?
N2 C42 C43 C44 172.4(2) . . . . ?
C42 C43 C44 C45 172.9(3) . . . . ?
N1 C20 B1 C1 60.2(14) . . . . ?
N1 C20 B1 C21 176.9(13) . . . . ?
N1 C20 B1 C11 -61.9(14) . . . . ?
C5 C1 B1 C20 -33.4(3) . . . . ?
C2 C1 B1 C20 149.0(2) . . . . ?
Fe1 C1 B1 C20 59.5(3) . . . . ?
Fe1A C1 B1 C20 54.8(3) . . . . ?
C5 C1 B1 C21 -157.2(2) . . . . ?
C2 C1 B1 C21 25.3(3) . . . . ?
Fe1 C1 B1 C21 -64.3(3) . . . . ?
Fe1A C1 B1 C21 -68.9(3) . . . . ?
C5 C1 B1 C11 75.6(3) . . . . ?
C2 C1 B1 C11 -101.9(3) . . . . ?
Fe1 C1 B1 C11 168.5(3) . . . . ?
Fe1A C1 B1 C11 163.9(3) . . . . ?
C26 C21 B1 C20 -13.0(3) . . . . ?
C22 C21 B1 C20 172.0(2) . . . . ?
C26 C21 B1 C1 100.6(3) . . . . ?
C22 C21 B1 C1 -74.4(2) . . . . ?
C26 C21 B1 C11 -128.3(2) . . . . ?
C22 C21 B1 C11 56.7(3) . . . . ?
C12 C11 B1 C20 109.0(2) . . . . ?
C16 C11 B1 C20 -71.8(2) . . . . ?
C12 C11 B1 C1 -0.6(3) . . . . ?
C16 C11 B1 C1 178.62(19) . . . . ?
C12 C11 B1 C21 -125.8(2) . . . . ?
C16 C11 B1 C21 53.4(3) . . . . ?
C35 C34 N2 C42 -54.2(3) . . . . ?
C35 C34 N2 C30 65.1(3) . . . . ?
C35 C34 N2 C38 -174.5(2) . . . . ?
C43 C42 N2 C34 -55.6(3) . . . . ?
C43 C42 N2 C30 -175.2(2) . . . . ?
C43 C42 N2 C38 64.4(3) . . . . ?
C31 C30 N2 C34 170.0(2) . . . . ?
C31 C30 N2 C42 -68.6(3) . . . . ?
C31 C30 N2 C38 50.8(3) . . . . ?
C39 C38 N2 C34 -65.3(3) . . . . ?
C39 C38 N2 C42 172.8(2) . . . . ?
C39 C38 N2 C30 53.9(3) . . . . ?
